data_7004118
loop_
_publ_author_name
'Shen, Wei-Zheng'
'Schnebeck, Ralf-Dieter'
'Freisinger, Eva'
'Lippert, Bernhard'

_publ_section_title
;
 On the interrelationship of \m-OH bridged dimers, trimers, and
 tetramers of (en)PtII and their Ag+ adducts
;
_journal_issue 30
_journal_name_full 'Dalton Transactions'
_journal_page_first 4044
_journal_page_last 4049
_journal_paper_doi 10.1039/b802924e
_journal_year 2008
_chemical_formula_moiety 'C4 H18 Ag N6 O8 Pt2, N O3'
_chemical_formula_sum 'C4 H18 Ag N7 O11 Pt2'
_chemical_formula_weight 838.30
_chemical_name_systematic
;
?
;
_space_group_IT_number 14
_symmetry_cell_setting monoclinic
_symmetry_space_group_name_Hall '-P 2yn'
_symmetry_space_group_name_H-M 'P 1 21/n 1'
_atom_sites_solution_hydrogens 'geom; H1, H2 difmap'
_atom_sites_solution_primary Patterson
_atom_sites_solution_secondary difmap
_audit_creation_method SHELXL-97
_cell_angle_alpha 90.00
_cell_angle_beta 96.58(3)
_cell_angle_gamma 90.00
_cell_formula_units_Z 4
_cell_length_a 12.953(3)
_cell_length_b 7.833(2)
_cell_length_c 16.874(3)
_cell_measurement_reflns_used 3091
_cell_measurement_temperature 293(2)
_cell_measurement_theta_max 25.34
_cell_measurement_theta_min 3.17
_cell_volume 1700.8(7)
_computing_cell_refinement 'DENZO, SCALEPACK (Otwinowski, Minor, 1997)'
_computing_data_collection 'collect (Nonius BV, 1997-2000)'
_computing_data_reduction 'DENZO, SCALEPACK (Otwinowski, Minor, 1997)'
_computing_molecular_graphics 'Bruker SHELXTL'
_computing_publication_material 'Bruker SHELXTL'
_computing_structure_refinement 'SHELXL-97 (Sheldrick, 1997)'
_computing_structure_solution 'SHELXS-97 (Sheldrick, 1990)'
_diffrn_ambient_temperature 293(2)
_diffrn_detector_area_resol_mean '19 vertical, 18 horizontal'
_diffrn_measured_fraction_theta_full 0.990
_diffrn_measured_fraction_theta_max 0.990
_diffrn_measurement_device Enraf-Nonius-KappaCCD
_diffrn_measurement_method 'profile fitted'
_diffrn_radiation_monochromator graphite
_diffrn_radiation_source 'fine-focus sealed tube'
_diffrn_radiation_type MoK\a
_diffrn_radiation_wavelength 0.71069
_diffrn_reflns_av_R_equivalents 0.0683
_diffrn_reflns_av_sigmaI/netI 0.0360
_diffrn_reflns_limit_h_max 15
_diffrn_reflns_limit_h_min 0
_diffrn_reflns_limit_k_max 9
_diffrn_reflns_limit_k_min 0
_diffrn_reflns_limit_l_max 20
_diffrn_reflns_limit_l_min -20
_diffrn_reflns_number 3091
_diffrn_reflns_theta_full 25.34
_diffrn_reflns_theta_max 25.34
_diffrn_reflns_theta_min 3.17
_diffrn_standards_number 0
_exptl_absorpt_coefficient_mu 17.618
_exptl_absorpt_correction_T_max 0.1720
_exptl_absorpt_correction_T_min 0.0962
_exptl_absorpt_correction_type multi-scan
_exptl_crystal_colour yellow
_exptl_crystal_density_diffrn 3.274
_exptl_crystal_density_method 'not measured'
_exptl_crystal_description prisms
_exptl_crystal_F_000 1528
_exptl_crystal_size_max 0.38
_exptl_crystal_size_mid 0.25
_exptl_crystal_size_min 0.10
_refine_diff_density_max 1.563
_refine_diff_density_min -1.121
_refine_diff_density_rms 0.200
_refine_ls_extinction_coef 0.00054(9)
_refine_ls_extinction_expression Fc^*^=kFc[1+0.001xFc^2^\l^3^/sin(2\q)]^-1/4^
_refine_ls_extinction_method SHELXL
_refine_ls_goodness_of_fit_ref 0.976
_refine_ls_hydrogen_treatment mixed
_refine_ls_matrix_type full
_refine_ls_number_parameters 241
_refine_ls_number_reflns 3091
_refine_ls_number_restraints 9
_refine_ls_restrained_S_all 0.975
_refine_ls_R_factor_all 0.0389
_refine_ls_R_factor_gt 0.0288
_refine_ls_shift/su_max 0.002
_refine_ls_shift/su_mean 0.000
_refine_ls_structure_factor_coef Fsqd
_refine_ls_weighting_details 'calc w=1/[\s^2^(Fo^2^)+(0.0442P)^2^+0.0000P] where P=(Fo^2^+2Fc^2^)/3'
_refine_ls_weighting_scheme calc
_refine_ls_wR_factor_gt 0.0662
_refine_ls_wR_factor_ref 0.0688
_reflns_number_gt 2560
_reflns_number_total 3091
_reflns_threshold_expression >2sigma(I)
_cod_data_source_file b802924e.txt
_cod_data_source_block 1
_cod_original_sg_symbol_H-M P2(1)/n
_cod_database_code 7004118

loop_
_symmetry_equiv_pos_as_xyz
'x, y, z'
'-x+1/2, y+1/2, -z+1/2'
'-x, -y, -z'
'x-1/2, -y-1/2, z-1/2'

loop_
_atom_site_label
_atom_site_type_symbol
_atom_site_fract_x
_atom_site_fract_y
_atom_site_fract_z
_atom_site_U_iso_or_equiv
_atom_site_adp_type
_atom_site_occupancy
_atom_site_symmetry_multiplicity
_atom_site_calc_flag
_atom_site_refinement_flags
_atom_site_disorder_assembly
_atom_site_disorder_group
Pt1 Pt 0.01794(2) 0.41648(4) 0.715422(17) 0.03005(12) Uani 1 1 d . . .
Pt2 Pt -0.08358(2) 0.52234(4) 0.556056(17) 0.02972(12) Uani 1 1 d D . .
Ag1 Ag -0.18904(6) 0.53338(12) 0.69242(4) 0.0644(3) Uani 1 1 d . . .
O1 O -0.0262(4) 0.2993(6) 0.6090(3) 0.0322(12) Uani 1 1 d D . .
O2 O 0.0383(5) 0.6009(7) 0.6347(3) 0.0381(13) Uani 1 1 d D . .
H1 H -0.088(4) 0.271(10) 0.583(5) 0.09(4) Uiso 1 1 d D . .
H2 H 0.024(12) 0.681(13) 0.670(7) 0.15(6) Uiso 1 1 d D . .
N11 N -0.0027(5) 0.2208(8) 0.7893(3) 0.0388(16) Uani 1 1 d . . .
H11A H -0.0706 0.2092 0.7948 0.048(9) Uiso 1 1 calc R . .
H11B H 0.0197 0.1230 0.7691 0.048(9) Uiso 1 1 calc R . .
N12 N 0.0692(5) 0.5409(8) 0.8175(4) 0.0346(15) Uani 1 1 d . . .
H12A H 0.1382 0.5579 0.8199 0.048(9) Uiso 1 1 calc R . .
H12B H 0.0381 0.6435 0.8181 0.048(9) Uiso 1 1 calc R . .
C11 C 0.0583(8) 0.2571(11) 0.8697(5) 0.052(2) Uani 1 1 d . . .
H11C H 0.0327 0.1866 0.9105 0.058(10) Uiso 1 1 calc R . .
H11D H 0.1312 0.2312 0.8679 0.058(10) Uiso 1 1 calc R . .
C12 C 0.0455(8) 0.4383(11) 0.8883(5) 0.050(2) Uani 1 1 d . . .
H12C H 0.0925 0.4697 0.9350 0.058(10) Uiso 1 1 calc R . .
H12D H -0.0251 0.4601 0.8995 0.058(10) Uiso 1 1 calc R . .
N21 N -0.1319(5) 0.7463(8) 0.5061(4) 0.0369(16) Uani 1 1 d . . .
H21A H -0.1264 0.8290 0.5433 0.048(9) Uiso 1 1 calc R . .
H21B H -0.0918 0.7749 0.4680 0.048(9) Uiso 1 1 calc R . .
N22 N -0.2031(5) 0.4283(8) 0.4788(4) 0.0382(16) Uani 1 1 d . . .
H22A H -0.1795 0.3435 0.4497 0.048(9) Uiso 1 1 calc R . .
H22B H -0.2523 0.3849 0.5066 0.048(9) Uiso 1 1 calc R . .
C21 C -0.2412(7) 0.7305(10) 0.4708(5) 0.043(2) Uani 1 1 d . . .
H21C H -0.2602 0.8252 0.4351 0.058(10) Uiso 1 1 calc R . .
H21D H -0.2873 0.7294 0.5122 0.058(10) Uiso 1 1 calc R . .
C22 C -0.2483(7) 0.5638(11) 0.4255(5) 0.045(2) Uani 1 1 d . . .
H22C H -0.3204 0.5377 0.4074 0.058(10) Uiso 1 1 calc R . .
H22D H -0.2107 0.5723 0.3791 0.058(10) Uiso 1 1 calc R . .
N10 N -0.2810(6) 0.5246(9) 0.8448(4) 0.0425(18) Uani 1 1 d . . .
O11 O -0.2780(5) 0.6422(8) 0.7947(3) 0.0526(17) Uani 1 1 d . . .
O12 O -0.3321(6) 0.5471(7) 0.9033(4) 0.059(2) Uani 1 1 d . . .
O13 O -0.2341(5) 0.3882(8) 0.8372(4) 0.0590(19) Uani 1 1 d . . .
N20 N 0.1544(7) 0.9698(9) 0.6765(5) 0.050(2) Uani 1 1 d . . .
O21 O 0.2041(6) 1.0819(8) 0.7149(4) 0.065(2) Uani 1 1 d . . .
O22 O 0.1877(7) 0.9037(8) 0.6172(5) 0.082(3) Uani 1 1 d . . .
O23 O 0.0686(6) 0.9194(8) 0.6976(5) 0.072(2) Uani 1 1 d . . .
N30 N -0.4056(7) 0.3745(8) 0.6109(4) 0.058(2) Uani 1 1 d D . .
O31 O -0.3514(6) 0.5032(9) 0.6070(5) 0.073(2) Uani 1 1 d D A .
O32 O -0.3923(10) 0.2624(11) 0.5621(5) 0.131(4) Uani 1 1 d D A .
O33 O -0.4989(9) 0.351(4) 0.614(2) 0.090(10) Uiso 0.27 1 d PD A 1
O33A O -0.4460(11) 0.3493(12) 0.6724(7) 0.096(5) Uani 0.73 1 d PD A 2

loop_
_atom_site_aniso_label
_atom_site_aniso_U_11
_atom_site_aniso_U_22
_atom_site_aniso_U_33
_atom_site_aniso_U_23
_atom_site_aniso_U_13
_atom_site_aniso_U_12
Pt1 0.0317(2) 0.02801(18) 0.03143(18) -0.00155(11) 0.00782(13) -0.00035(12)
Pt2 0.0337(2) 0.02797(18) 0.02922(17) -0.00186(11) 0.01094(13) -0.00335(13)
Ag1 0.0455(5) 0.1086(7) 0.0424(4) 0.0072(4) 0.0196(4) 0.0224(4)
O1 0.035(3) 0.029(3) 0.033(3) -0.005(2) 0.008(3) -0.002(2)
O2 0.042(4) 0.040(3) 0.033(3) -0.005(2) 0.008(3) -0.003(3)
N11 0.048(5) 0.037(4) 0.033(3) -0.006(3) 0.009(3) -0.003(3)
N12 0.030(4) 0.034(4) 0.041(4) -0.002(3) 0.009(3) 0.000(3)
C11 0.062(7) 0.045(5) 0.046(5) 0.011(4) 0.000(5) -0.003(5)
C12 0.059(7) 0.056(6) 0.035(5) -0.003(4) 0.004(4) -0.002(5)
N21 0.046(4) 0.033(4) 0.032(3) -0.003(3) 0.008(3) -0.003(3)
N22 0.037(4) 0.043(4) 0.035(4) -0.003(3) 0.004(3) 0.000(3)
C21 0.046(6) 0.036(5) 0.049(5) 0.010(4) 0.013(4) 0.008(4)
C22 0.036(5) 0.061(6) 0.038(5) -0.003(4) 0.000(4) -0.007(4)
N10 0.048(5) 0.043(4) 0.038(4) 0.003(3) 0.009(4) -0.001(4)
O11 0.064(5) 0.051(4) 0.046(3) 0.012(3) 0.020(3) 0.010(3)
O12 0.088(5) 0.048(4) 0.050(4) 0.016(3) 0.041(4) 0.018(4)
O13 0.068(5) 0.043(4) 0.071(4) -0.006(3) 0.030(4) 0.017(3)
N20 0.062(6) 0.030(4) 0.062(5) 0.000(4) 0.020(4) -0.005(4)
O21 0.061(5) 0.056(4) 0.080(5) -0.024(4) 0.017(4) -0.011(4)
O22 0.120(7) 0.052(4) 0.089(5) -0.023(4) 0.068(5) -0.025(4)
O23 0.070(5) 0.049(4) 0.105(6) -0.024(4) 0.048(5) -0.019(4)
N30 0.063(6) 0.043(5) 0.071(6) -0.009(4) 0.022(5) 0.007(4)
O31 0.053(5) 0.078(5) 0.089(6) 0.026(4) 0.012(4) -0.017(4)
O32 0.242(13) 0.081(6) 0.068(5) -0.013(5) 0.013(7) -0.014(7)
O33A 0.148(11) 0.052(6) 0.112(9) -0.024(6) 0.111(10) -0.034(7)

loop_
_atom_type_symbol
_atom_type_description
_atom_type_scat_dispersion_real
_atom_type_scat_dispersion_imag
_atom_type_scat_source
C C 0.0033 0.0016 'International Tables Vol C Tables 4.2.6.8 and 6.1.1.4'
H H 0.0000 0.0000 'International Tables Vol C Tables 4.2.6.8 and 6.1.1.4'
N N 0.0061 0.0033 'International Tables Vol C Tables 4.2.6.8 and 6.1.1.4'
O O 0.0106 0.0060 'International Tables Vol C Tables 4.2.6.8 and 6.1.1.4'
Ag Ag -0.8971 1.1015 'International Tables Vol C Tables 4.2.6.8 and 6.1.1.4'
Pt Pt -1.7033 8.3905 'International Tables Vol C Tables 4.2.6.8 and 6.1.1.4'

loop_
_geom_angle_atom_site_label_1
_geom_angle_atom_site_label_2
_geom_angle_atom_site_label_3
_geom_angle
_geom_angle_site_symmetry_1
_geom_angle_site_symmetry_3
_geom_angle_publ_flag
N11 Pt1 O2 175.9(2) . . ?
N11 Pt1 N12 83.9(2) . . ?
O2 Pt1 N12 100.0(2) . . ?
N11 Pt1 O1 99.2(2) . . ?
O2 Pt1 O1 76.9(2) . . ?
N12 Pt1 O1 176.2(2) . . ?
N11 Pt1 Ag1 98.1(2) . . ?
O2 Pt1 Ag1 82.55(17) . . ?
N12 Pt1 Ag1 100.07(19) . . ?
O1 Pt1 Ag1 81.86(15) . . ?
N11 Pt1 Pt2 134.13(19) . . ?
O2 Pt1 Pt2 43.13(17) . . ?
N12 Pt1 Pt2 134.72(18) . . ?
O1 Pt1 Pt2 43.82(14) . . ?
Ag1 Pt1 Pt2 57.96(3) . . ?
N21 Pt2 O2 101.0(2) . . ?
N21 Pt2 N22 82.6(3) . . ?
O2 Pt2 N22 176.4(2) . . ?
N21 Pt2 O1 176.9(3) . . ?
O2 Pt2 O1 76.1(2) . . ?
N22 Pt2 O1 100.3(2) . . ?
N21 Pt2 Ag1 99.15(17) . . ?
O2 Pt2 Ag1 82.53(14) . . ?
N22 Pt2 Ag1 97.45(18) . . ?
O1 Pt2 Ag1 81.74(13) . . ?
N21 Pt2 Pt1 134.87(18) . . ?
O2 Pt2 Pt1 42.74(15) . . ?
N22 Pt2 Pt1 134.47(18) . . ?
O1 Pt2 Pt1 43.26(14) . . ?
Ag1 Pt2 Pt1 58.25(2) . . ?
N21 Pt2 Pt2 92.81(17) . 3_566 ?
O2 Pt2 Pt2 83.52(15) . 3_566 ?
N22 Pt2 Pt2 95.89(18) . 3_566 ?
O1 Pt2 Pt2 85.71(13) . 3_566 ?
Ag1 Pt2 Pt2 163.11(3) . 3_566 ?
Pt1 Pt2 Pt2 104.88(2) . 3_566 ?
N21 Pt2 H1 157.9(7) . . ?
O2 Pt2 H1 100.8(10) . . ?
N22 Pt2 H1 75.7(10) . . ?
O1 Pt2 H1 25.2(7) . . ?
Ag1 Pt2 H1 80(3) . . ?
Pt1 Pt2 H1 63.1(17) . . ?
Pt2 Pt2 H1 94(3) 3_566 . ?
O11 Ag1 O31 90.4(3) . . ?
O11 Ag1 Pt2 160.24(15) . . ?
O31 Ag1 Pt2 88.87(18) . . ?
O11 Ag1 Pt1 123.88(17) . . ?
O31 Ag1 Pt1 142.96(19) . . ?
Pt2 Ag1 Pt1 63.79(3) . . ?
Pt1 O1 Pt2 92.91(19) . . ?
Pt1 O1 H1 134(7) . . ?
Pt2 O1 H1 75(5) . . ?
Pt1 O2 Pt2 94.1(2) . . ?
Pt1 O2 H2 90(9) . . ?
Pt2 O2 H2 116(10) . . ?
C11 N11 Pt1 108.6(5) . . ?
C11 N11 H11A 110.0 . . ?
Pt1 N11 H11A 110.0 . . ?
C11 N11 H11B 110.0 . . ?
Pt1 N11 H11B 110.0 . . ?
H11A N11 H11B 108.4 . . ?
C12 N12 Pt1 110.1(5) . . ?
C12 N12 H12A 109.6 . . ?
Pt1 N12 H12A 109.6 . . ?
C12 N12 H12B 109.6 . . ?
Pt1 N12 H12B 109.6 . . ?
H12A N12 H12B 108.2 . . ?
C12 C11 N11 108.3(7) . . ?
C12 C11 H11C 110.0 . . ?
N11 C11 H11C 110.0 . . ?
C12 C11 H11D 110.0 . . ?
N11 C11 H11D 110.0 . . ?
H11C C11 H11D 108.4 . . ?
C11 C12 N12 108.0(7) . . ?
C11 C12 H12C 110.1 . . ?
N12 C12 H12C 110.1 . . ?
C11 C12 H12D 110.1 . . ?
N12 C12 H12D 110.1 . . ?
H12C C12 H12D 108.4 . . ?
C21 N21 Pt2 109.5(5) . . ?
C21 N21 H21A 109.8 . . ?
Pt2 N21 H21A 109.8 . . ?
C21 N21 H21B 109.8 . . ?
Pt2 N21 H21B 109.8 . . ?
H21A N21 H21B 108.2 . . ?
C22 N22 Pt2 110.5(5) . . ?
C22 N22 H22A 109.6 . . ?
Pt2 N22 H22A 109.6 . . ?
C22 N22 H22B 109.6 . . ?
Pt2 N22 H22B 109.6 . . ?
H22A N22 H22B 108.1 . . ?
N21 C21 C22 106.1(6) . . ?
N21 C21 H21C 110.5 . . ?
C22 C21 H21C 110.5 . . ?
N21 C21 H21D 110.5 . . ?
C22 C21 H21D 110.5 . . ?
H21C C21 H21D 108.7 . . ?
N22 C22 C21 108.5(7) . . ?
N22 C22 H22C 110.0 . . ?
C21 C22 H22C 110.0 . . ?
N22 C22 H22D 110.0 . . ?
C21 C22 H22D 110.0 . . ?
H22C C22 H22D 108.4 . . ?
O13 N10 O11 120.6(6) . . ?
O13 N10 O12 120.5(7) . . ?
O11 N10 O12 118.9(7) . . ?
N10 O11 Ag1 106.5(5) . . ?
O21 N20 O22 120.7(8) . . ?
O21 N20 O23 119.9(8) . . ?
O22 N20 O23 119.4(8) . . ?
O32 N30 O33 98.0(19) . . ?
O32 N30 O33A 123.8(8) . . ?
O33 N30 O33A 54.5(15) . . ?
O32 N30 O31 115.1(8) . . ?
O33 N30 O31 133.9(18) . . ?
O33A N30 O31 118.3(8) . . ?
N30 O31 Ag1 120.6(7) . . ?

loop_
_geom_bond_atom_site_label_1
_geom_bond_atom_site_label_2
_geom_bond_distance
_geom_bond_site_symmetry_2
_geom_bond_publ_flag
Pt1 N11 2.013(6) . ?
Pt1 O2 2.023(5) . ?
Pt1 N12 2.024(6) . ?
Pt1 O1 2.040(5) . ?
Pt1 Ag1 2.8176(10) . ?
Pt1 Pt2 2.9729(9) . ?
Pt2 N21 2.015(6) . ?
Pt2 O2 2.038(6) . ?
Pt2 N22 2.043(7) . ?
Pt2 O1 2.061(5) . ?
Pt2 Ag1 2.8087(10) . ?
Pt2 Pt2 3.0542(10) 3_566 ?
Pt2 H1 2.02(8) . ?
Ag1 O11 2.343(5) . ?
Ag1 O31 2.421(8) . ?
O1 H1 0.89(2) . ?
O2 H2 0.89(2) . ?
N11 C11 1.516(10) . ?
N11 H11A 0.9000 . ?
N11 H11B 0.9000 . ?
N12 C12 1.501(10) . ?
N12 H12A 0.9000 . ?
N12 H12B 0.9000 . ?
C11 C12 1.467(11) . ?
C11 H11C 0.9700 . ?
C11 H11D 0.9700 . ?
C12 H12C 0.9700 . ?
C12 H12D 0.9700 . ?
N21 C21 1.476(10) . ?
N21 H21A 0.9000 . ?
N21 H21B 0.9000 . ?
N22 C22 1.470(11) . ?
N22 H22A 0.9000 . ?
N22 H22B 0.9000 . ?
C21 C22 1.510(11) . ?
C21 H21C 0.9700 . ?
C21 H21D 0.9700 . ?
C22 H22C 0.9700 . ?
C22 H22D 0.9700 . ?
N10 O13 1.242(9) . ?
N10 O11 1.254(8) . ?
N10 O12 1.263(8) . ?
N20 O21 1.228(10) . ?
N20 O22 1.247(9) . ?
N20 O23 1.268(9) . ?
N30 O32 1.229(5) . ?
N30 O33 1.231(6) . ?
N30 O33A 1.231(5) . ?
N30 O31 1.234(5) . ?

loop_
_geom_torsion_atom_site_label_1
_geom_torsion_atom_site_label_2
_geom_torsion_atom_site_label_3
_geom_torsion_atom_site_label_4
_geom_torsion
_geom_torsion_site_symmetry_1
_geom_torsion_site_symmetry_2
_geom_torsion_site_symmetry_3
_geom_torsion_site_symmetry_4
_geom_torsion_publ_flag
N11 Pt1 Pt2 N21 137.3(4) . . . . ?
O2 Pt1 Pt2 N21 -47.0(3) . . . . ?
N12 Pt1 Pt2 N21 -1.4(3) . . . . ?
O1 Pt1 Pt2 N21 -176.4(3) . . . . ?
Ag1 Pt1 Pt2 N21 69.4(3) . . . . ?
N11 Pt1 Pt2 O2 -175.7(3) . . . . ?
N12 Pt1 Pt2 O2 45.6(3) . . . . ?
O1 Pt1 Pt2 O2 -129.3(3) . . . . ?
Ag1 Pt1 Pt2 O2 116.4(2) . . . . ?
N11 Pt1 Pt2 N22 1.2(4) . . . . ?
O2 Pt1 Pt2 N22 176.8(3) . . . . ?
N12 Pt1 Pt2 N22 -137.6(4) . . . . ?
O1 Pt1 Pt2 N22 47.5(3) . . . . ?
Ag1 Pt1 Pt2 N22 -66.8(3) . . . . ?
N11 Pt1 Pt2 O1 -46.3(3) . . . . ?
O2 Pt1 Pt2 O1 129.3(3) . . . . ?
N12 Pt1 Pt2 O1 175.0(3) . . . . ?
Ag1 Pt1 Pt2 O1 -114.3(2) . . . . ?
N11 Pt1 Pt2 Ag1 68.0(3) . . . . ?
O2 Pt1 Pt2 Ag1 -116.4(2) . . . . ?
N12 Pt1 Pt2 Ag1 -70.8(2) . . . . ?
O1 Pt1 Pt2 Ag1 114.3(2) . . . . ?
N11 Pt1 Pt2 Pt2 -113.0(2) . . . 3_566 ?
O2 Pt1 Pt2 Pt2 62.6(2) . . . 3_566 ?
N12 Pt1 Pt2 Pt2 108.2(2) . . . 3_566 ?
O1 Pt1 Pt2 Pt2 -66.7(2) . . . 3_566 ?
Ag1 Pt1 Pt2 Pt2 179.02(3) . . . 3_566 ?
N21 Pt2 Ag1 O11 -19.9(6) . . . . ?
O2 Pt2 Ag1 O11 80.1(5) . . . . ?
N22 Pt2 Ag1 O11 -103.5(6) . . . . ?
O1 Pt2 Ag1 O11 157.0(5) . . . . ?
Pt1 Pt2 Ag1 O11 117.9(5) . . . . ?
Pt2 Pt2 Ag1 O11 114.6(5) 3_566 . . . ?
N21 Pt2 Ag1 O31 68.1(3) . . . . ?
O2 Pt2 Ag1 O31 168.1(2) . . . . ?
N22 Pt2 Ag1 O31 -15.5(3) . . . . ?
O1 Pt2 Ag1 O31 -115.0(2) . . . . ?
Pt1 Pt2 Ag1 O31 -154.11(18) . . . . ?
Pt2 Pt2 Ag1 O31 -157.37(19) 3_566 . . . ?
N21 Pt2 Ag1 Pt1 -137.79(19) . . . . ?
O2 Pt2 Ag1 Pt1 -37.82(16) . . . . ?
N22 Pt2 Ag1 Pt1 138.59(19) . . . . ?
O1 Pt2 Ag1 Pt1 39.15(16) . . . . ?
Pt2 Pt2 Ag1 Pt1 -3.27(9) 3_566 . . . ?
N11 Pt1 Ag1 O11 63.3(3) . . . . ?
O2 Pt1 Ag1 O11 -120.8(2) . . . . ?
N12 Pt1 Ag1 O11 -21.9(3) . . . . ?
O1 Pt1 Ag1 O11 161.5(2) . . . . ?
Pt2 Pt1 Ag1 O11 -158.91(19) . . . . ?
N11 Pt1 Ag1 O31 -91.3(3) . . . . ?
O2 Pt1 Ag1 O31 84.6(3) . . . . ?
N12 Pt1 Ag1 O31 -176.5(3) . . . . ?
O1 Pt1 Ag1 O31 6.8(3) . . . . ?
Pt2 Pt1 Ag1 O31 46.5(3) . . . . ?
N11 Pt1 Ag1 Pt2 -137.78(17) . . . . ?
O2 Pt1 Ag1 Pt2 38.14(15) . . . . ?
N12 Pt1 Ag1 Pt2 137.04(17) . . . . ?
O1 Pt1 Ag1 Pt2 -39.62(14) . . . . ?
N11 Pt1 O1 Pt2 148.3(2) . . . . ?
O2 Pt1 O1 Pt2 -32.9(2) . . . . ?
N12 Pt1 O1 Pt2 -69(4) . . . . ?
Ag1 Pt1 O1 Pt2 51.32(14) . . . . ?
N21 Pt2 O1 Pt1 55(4) . . . . ?
O2 Pt2 O1 Pt1 32.7(2) . . . . ?
N22 Pt2 O1 Pt1 -147.7(2) . . . . ?
Ag1 Pt2 O1 Pt1 -51.57(14) . . . . ?
Pt2 Pt2 O1 Pt1 117.10(16) 3_566 . . . ?
N11 Pt1 O2 Pt2 50(4) . . . . ?
N12 Pt1 O2 Pt2 -149.0(2) . . . . ?
O1 Pt1 O2 Pt2 33.4(2) . . . . ?
Ag1 Pt1 O2 Pt2 -49.98(15) . . . . ?
N21 Pt2 O2 Pt1 148.1(2) . . . . ?
N22 Pt2 O2 Pt1 -40(4) . . . . ?
O1 Pt2 O2 Pt1 -33.09(19) . . . . ?
Ag1 Pt2 O2 Pt1 50.20(15) . . . . ?
Pt2 Pt2 O2 Pt1 -120.25(18) 3_566 . . . ?
O2 Pt1 N11 C11 145(3) . . . . ?
N12 Pt1 N11 C11 -16.4(5) . . . . ?
O1 Pt1 N11 C11 161.3(5) . . . . ?
Ag1 Pt1 N11 C11 -115.7(5) . . . . ?
Pt2 Pt1 N11 C11 -168.2(4) . . . . ?
N11 Pt1 N12 C12 -10.5(6) . . . . ?
O2 Pt1 N12 C12 170.8(5) . . . . ?
O1 Pt1 N12 C12 -153(3) . . . . ?
Ag1 Pt1 N12 C12 86.6(5) . . . . ?
Pt2 Pt1 N12 C12 141.0(5) . . . . ?
Pt1 N11 C11 C12 41.2(8) . . . . ?
N11 C11 C12 N12 -50.4(10) . . . . ?
Pt1 N12 C12 C11 36.3(9) . . . . ?
O2 Pt2 N21 C21 -158.3(4) . . . . ?
N22 Pt2 N21 C21 22.2(5) . . . . ?
O1 Pt2 N21 C21 180(100) . . . . ?
Ag1 Pt2 N21 C21 -74.2(4) . . . . ?
Pt1 Pt2 N21 C21 -127.9(4) . . . . ?
Pt2 Pt2 N21 C21 117.8(4) 3_566 . . . ?
N21 Pt2 N22 C22 6.5(5) . . . . ?
O2 Pt2 N22 C22 -166(3) . . . . ?
O1 Pt2 N22 C22 -172.3(5) . . . . ?
Ag1 Pt2 N22 C22 104.8(5) . . . . ?
Pt1 Pt2 N22 C22 156.8(4) . . . . ?
Pt2 Pt2 N22 C22 -85.6(5) 3_566 . . . ?
Pt2 N21 C21 C22 -45.5(7) . . . . ?
Pt2 N22 C22 C21 -33.2(8) . . . . ?
N21 C21 C22 N22 51.2(8) . . . . ?
O13 N10 O11 Ag1 5.5(10) . . . . ?
O12 N10 O11 Ag1 -174.7(7) . . . . ?
O31 Ag1 O11 N10 104.3(6) . . . . ?
Pt2 Ag1 O11 N10 -168.0(4) . . . . ?
Pt1 Ag1 O11 N10 -60.8(6) . . . . ?
O32 N30 O31 Ag1 -95.4(10) . . . . ?
O33 N30 O31 Ag1 133(3) . . . . ?
O33A N30 O31 Ag1 66.4(13) . . . . ?
O11 Ag1 O31 N30 -84.9(6) . . . . ?
Pt2 Ag1 O31 N30 114.8(6) . . . . ?
Pt1 Ag1 O31 N30 74.2(7) . . . . ?
